data_7214891
loop_
_publ_author_name
'Xu, Feng'
'Peng, Yu-Xin'
'Hu, Bin'
'Tao, Tao'
'Huang, Wei'

_publ_section_title
;
 Comparative structural and spectral analyses for mononuclear and
 dinuclear metal complexes of 2-thiophen and 2-(5-bromothiophen)
 imidazo[4,5-f][1,10]phenanthroline
;
_journal_issue 23
_journal_name_full CrystEngComm
_journal_page_first 8023
_journal_paper_doi 10.1039/c2ce26001h
_journal_volume 14
_journal_year 2012
_chemical_formula_moiety 'C36 H26 Br2 Cl4 N8 Ni2 O2 S2'
_chemical_formula_sum 'C36 H26 Br2 Cl4 N8 Ni2 O2 S2'
_chemical_formula_weight 1085.81
_chemical_name_systematic
;
?
;
_space_group_IT_number 2
_symmetry_cell_setting triclinic
_symmetry_space_group_name_Hall '-P 1'
_symmetry_space_group_name_H-M 'P -1'
_atom_sites_solution_hydrogens geom
_atom_sites_solution_primary direct
_atom_sites_solution_secondary difmap
_audit_creation_method SHELXL-97
_cell_angle_alpha 109.506(2)
_cell_angle_beta 93.424(2)
_cell_angle_gamma 102.044(2)
_cell_formula_units_Z 1
_cell_length_a 8.1860(14)
_cell_length_b 10.3316(17)
_cell_length_c 12.858(2)
_cell_measurement_reflns_used 1630
_cell_measurement_temperature 291(2)
_cell_measurement_theta_max 27.736
_cell_measurement_theta_min 2.874
_cell_volume 992.6(3)
_computing_cell_refinement SMART
_computing_data_collection 'SMART (Bruker 2000)'
_computing_data_reduction 'SAINT (Bruker 2000)'
_computing_molecular_graphics SHELXTL
_computing_publication_material SHELXTL
_computing_structure_refinement 'SHELXTL (BRUKER 2000)'
_computing_structure_solution 'SHELXTL (BRUKER 2000)'
_diffrn_ambient_temperature 291(2)
_diffrn_detector_area_resol_mean 0
_diffrn_measured_fraction_theta_full 0.983
_diffrn_measured_fraction_theta_max 0.983
_diffrn_measurement_device_type 'Bruker Smart Apex CCD area detector'
_diffrn_measurement_method '\f and \w scans'
_diffrn_radiation_monochromator graphite
_diffrn_radiation_source 'fine-focus sealed tube'
_diffrn_radiation_type MoK\a
_diffrn_radiation_wavelength 0.71073
_diffrn_reflns_av_R_equivalents 0.0468
_diffrn_reflns_av_sigmaI/netI 0.0704
_diffrn_reflns_limit_h_max 9
_diffrn_reflns_limit_h_min -9
_diffrn_reflns_limit_k_max 12
_diffrn_reflns_limit_k_min -9
_diffrn_reflns_limit_l_max 13
_diffrn_reflns_limit_l_min -15
_diffrn_reflns_number 4998
_diffrn_reflns_theta_full 25.00
_diffrn_reflns_theta_max 25.00
_diffrn_reflns_theta_min 1.70
_diffrn_standards_decay_% 0
_diffrn_standards_interval_count 0
_diffrn_standards_interval_time 0
_diffrn_standards_number 0
_exptl_absorpt_coefficient_mu 3.382
_exptl_absorpt_correction_T_max 0.7285
_exptl_absorpt_correction_T_min 0.6870
_exptl_absorpt_correction_type multi-scan
_exptl_absorpt_process_details 'SADABS, Bruker(2000)'
_exptl_crystal_colour green
_exptl_crystal_density_diffrn 1.817
_exptl_crystal_density_method 'not measured'
_exptl_crystal_description block
_exptl_crystal_F_000 540
_exptl_crystal_size_max 0.12
_exptl_crystal_size_mid 0.10
_exptl_crystal_size_min 0.10
_refine_diff_density_max 0.663
_refine_diff_density_min -0.357
_refine_diff_density_rms 0.086
_refine_ls_extinction_method none
_refine_ls_goodness_of_fit_ref 0.910
_refine_ls_hydrogen_treatment constr
_refine_ls_matrix_type full
_refine_ls_number_parameters 254
_refine_ls_number_reflns 3434
_refine_ls_number_restraints 0
_refine_ls_restrained_S_all 0.910
_refine_ls_R_factor_all 0.0603
_refine_ls_R_factor_gt 0.0387
_refine_ls_shift/su_max 0.001
_refine_ls_shift/su_mean 0.000
_refine_ls_structure_factor_coef Fsqd
_refine_ls_weighting_details 'calc w=1/[\s^2^(Fo^2^)+(0.0452P)^2^] where P=(Fo^2^+2Fc^2^)/3'
_refine_ls_weighting_scheme calc
_refine_ls_wR_factor_gt 0.0937
_refine_ls_wR_factor_ref 0.0991
_reflns_number_gt 2371
_reflns_number_total 3434
_reflns_threshold_expression >2sigma(I)
_cod_data_source_file c2ce26001h.txt
_cod_data_source_block 7
_cod_database_code 7214891

loop_
_symmetry_equiv_pos_as_xyz
'x, y, z'
'-x, -y, -z'

loop_
_atom_site_label
_atom_site_type_symbol
_atom_site_fract_x
_atom_site_fract_y
_atom_site_fract_z
_atom_site_U_iso_or_equiv
_atom_site_adp_type
_atom_site_occupancy
_atom_site_symmetry_multiplicity
_atom_site_calc_flag
_atom_site_refinement_flags
Ni1 Ni 0.40457(7) 0.37852(5) 0.55431(5) 0.03185(18) Uani 1 1 d .
Br1 Br -0.17507(9) -0.43493(6) 1.07956(5) 0.0689(2) Uani 1 1 d .
C1 C 0.6076(6) 0.3074(5) 0.7271(4) 0.0383(11) Uani 1 1 d .
H1 H 0.7013 0.3684 0.7173 0.046 Uiso 1 1 calc R
C2 C 0.6293(6) 0.2371(5) 0.8009(4) 0.0466(13) Uani 1 1 d .
H2 H 0.7361 0.2499 0.8376 0.056 Uiso 1 1 calc R
C3 C 0.4926(6) 0.1494(5) 0.8190(4) 0.0396(11) Uani 1 1 d .
H3 H 0.5051 0.1026 0.8683 0.048 Uiso 1 1 calc R
C4 C 0.3340(6) 0.1316(4) 0.7619(3) 0.0348(11) Uani 1 1 d .
C5 C 0.1783(6) 0.0474(4) 0.7747(3) 0.0332(10) Uani 1 1 d .
C6 C 0.0283(6) 0.0407(4) 0.7177(3) 0.0313(10) Uani 1 1 d .
C7 C 0.0111(5) 0.1137(4) 0.6424(3) 0.0292(10) Uani 1 1 d .
C8 C -0.1398(5) 0.1108(4) 0.5820(3) 0.0346(11) Uani 1 1 d .
H8 H -0.2423 0.0573 0.5887 0.042 Uiso 1 1 calc R
C9 C -0.1338(6) 0.1869(5) 0.5140(4) 0.0375(11) Uani 1 1 d .
H9 H -0.2326 0.1877 0.4749 0.045 Uiso 1 1 calc R
C10 C 0.0212(6) 0.2638(5) 0.5031(4) 0.0362(11) Uani 1 1 d .
H10 H 0.0237 0.3134 0.4545 0.043 Uiso 1 1 calc R
C11 C 0.1634(5) 0.1945(4) 0.6281(3) 0.0286(10) Uani 1 1 d .
C12 C 0.3239(5) 0.2053(4) 0.6888(3) 0.0307(10) Uani 1 1 d .
C13 C -0.0092(6) -0.0898(5) 0.8216(4) 0.0385(11) Uani 1 1 d .
C14 C -0.1016(6) -0.1830(5) 0.8744(4) 0.0410(12) Uani 1 1 d .
C15 C -0.2682(7) -0.2357(6) 0.8641(4) 0.0622(16) Uani 1 1 d .
H15 H -0.3468 -0.2162 0.8199 0.075 Uiso 1 1 calc R
C16 C -0.3129(8) -0.3238(6) 0.9267(4) 0.0644(17) Uani 1 1 d .
H16 H -0.4231 -0.3691 0.9282 0.077 Uiso 1 1 calc R
C17 C -0.1769(7) -0.3335(5) 0.9834(4) 0.0486(13) Uani 1 1 d .
C18 C 0.2177(7) 0.5999(6) 0.7051(5) 0.0648(17) Uani 1 1 d .
H18A H 0.1648 0.6061 0.6388 0.097 Uiso 1 1 calc R
H18B H 0.2370 0.6896 0.7647 0.097 Uiso 1 1 calc R
H18C H 0.1455 0.5285 0.7250 0.097 Uiso 1 1 calc R
Cl1 Cl 0.45399(14) 0.18465(11) 0.39858(9) 0.0385(3) Uani 1 1 d .
Cl2 Cl 0.31244(14) 0.48456(11) 0.42722(9) 0.0375(3) Uani 1 1 d .
N1 N 0.4605(4) 0.2910(3) 0.6711(3) 0.0311(8) Uani 1 1 d .
N2 N 0.1661(4) 0.2694(4) 0.5591(3) 0.0321(8) Uani 1 1 d .
N3 N 0.1553(5) -0.0336(4) 0.8407(3) 0.0369(9) Uani 1 1 d .
N4 N -0.0929(5) -0.0483(4) 0.7487(3) 0.0353(9) Uani 1 1 d .
H4 H -0.1996 -0.0726 0.7264 0.042 Uiso 1 1 calc R
O1 O 0.3758(4) 0.5634(3) 0.6851(2) 0.0449(8) Uani 1 1 d .
H1A H 0.4389 0.6337 0.6752 0.054 Uiso 1 1 d R
S1 S 0.00864(17) -0.23597(14) 0.96458(11) 0.0504(4) Uani 1 1 d .

loop_
_atom_site_aniso_label
_atom_site_aniso_U_11
_atom_site_aniso_U_22
_atom_site_aniso_U_33
_atom_site_aniso_U_23
_atom_site_aniso_U_13
_atom_site_aniso_U_12
Ni1 0.0273(3) 0.0357(3) 0.0377(4) 0.0209(3) 0.0046(3) 0.0055(2)
Br1 0.1101(6) 0.0569(4) 0.0658(4) 0.0435(3) 0.0412(4) 0.0313(4)
C1 0.031(3) 0.048(3) 0.041(3) 0.024(2) 0.003(2) 0.006(2)
C2 0.037(3) 0.062(3) 0.047(3) 0.028(3) -0.001(2) 0.012(3)
C3 0.041(3) 0.049(3) 0.041(3) 0.028(2) 0.004(2) 0.014(2)
C4 0.037(3) 0.036(3) 0.033(3) 0.015(2) 0.001(2) 0.008(2)
C5 0.036(3) 0.034(2) 0.033(3) 0.016(2) 0.006(2) 0.006(2)
C6 0.034(3) 0.031(2) 0.032(2) 0.016(2) 0.006(2) 0.006(2)
C7 0.030(3) 0.028(2) 0.031(2) 0.0124(19) 0.006(2) 0.0051(19)
C8 0.030(3) 0.038(3) 0.039(3) 0.018(2) 0.007(2) 0.008(2)
C9 0.024(3) 0.047(3) 0.048(3) 0.025(2) 0.003(2) 0.012(2)
C10 0.033(3) 0.040(3) 0.047(3) 0.029(2) 0.005(2) 0.011(2)
C11 0.031(3) 0.026(2) 0.034(2) 0.0154(19) 0.008(2) 0.0081(19)
C12 0.033(3) 0.034(2) 0.032(2) 0.018(2) 0.009(2) 0.010(2)
C13 0.048(3) 0.035(3) 0.034(3) 0.016(2) 0.012(2) 0.005(2)
C14 0.054(3) 0.038(3) 0.031(3) 0.017(2) 0.006(2) 0.004(2)
C15 0.048(4) 0.080(4) 0.055(4) 0.042(3) -0.011(3) -0.018(3)
C16 0.064(4) 0.068(4) 0.055(4) 0.035(3) 0.003(3) -0.017(3)
C17 0.069(4) 0.041(3) 0.042(3) 0.022(2) 0.022(3) 0.011(3)
C18 0.073(4) 0.073(4) 0.074(4) 0.040(3) 0.037(3) 0.040(3)
Cl1 0.0322(6) 0.0376(6) 0.0461(7) 0.0168(5) 0.0032(5) 0.0069(5)
Cl2 0.0301(6) 0.0424(6) 0.0461(7) 0.0264(5) 0.0029(5) 0.0049(5)
N1 0.026(2) 0.037(2) 0.034(2) 0.0176(17) 0.0045(17) 0.0068(17)
N2 0.030(2) 0.035(2) 0.037(2) 0.0212(17) 0.0047(17) 0.0071(17)
N3 0.044(3) 0.036(2) 0.037(2) 0.0218(18) 0.0068(19) 0.0080(19)
N4 0.032(2) 0.044(2) 0.034(2) 0.0225(18) 0.0060(17) 0.0038(18)
O1 0.046(2) 0.0443(19) 0.049(2) 0.0205(16) 0.0113(17) 0.0129(16)
S1 0.0570(9) 0.0557(8) 0.0587(9) 0.0398(7) 0.0196(7) 0.0208(7)

loop_
_atom_type_symbol
_atom_type_description
_atom_type_scat_dispersion_real
_atom_type_scat_dispersion_imag
_atom_type_scat_source
C C 0.0033 0.0016 'International Tables Vol C Tables 4.2.6.8 and 6.1.1.4'
H H 0.0000 0.0000 'International Tables Vol C Tables 4.2.6.8 and 6.1.1.4'
N N 0.0061 0.0033 'International Tables Vol C Tables 4.2.6.8 and 6.1.1.4'
O O 0.0106 0.0060 'International Tables Vol C Tables 4.2.6.8 and 6.1.1.4'
S S 0.1246 0.1234 'International Tables Vol C Tables 4.2.6.8 and 6.1.1.4'
Cl Cl 0.1484 0.1585 'International Tables Vol C Tables 4.2.6.8 and 6.1.1.4'
Ni Ni 0.3393 1.1124 'International Tables Vol C Tables 4.2.6.8 and 6.1.1.4'
Br Br -0.2901 2.4595 'International Tables Vol C Tables 4.2.6.8 and 6.1.1.4'

loop_
_geom_angle_atom_site_label_1
_geom_angle_atom_site_label_2
_geom_angle_atom_site_label_3
_geom_angle
_geom_angle_site_symmetry_1
_geom_angle_site_symmetry_3
N2 Ni1 N1 80.32(13) . .
N2 Ni1 O1 91.01(13) . .
N1 Ni1 O1 90.15(12) . .
N2 Ni1 Cl2 173.11(10) . 2_666
N1 Ni1 Cl2 94.76(10) . 2_666
O1 Ni1 Cl2 84.14(9) . 2_666
N2 Ni1 Cl2 94.86(10) . .
N1 Ni1 Cl2 173.83(10) . .
O1 Ni1 Cl2 86.07(9) . .
Cl2 Ni1 Cl2 89.71(4) 2_666 .
N2 Ni1 Cl1 93.69(10) . .
N1 Ni1 Cl1 93.68(10) . .
O1 Ni1 Cl1 174.38(9) . .
Cl2 Ni1 Cl1 91.44(4) 2_666 .
Cl2 Ni1 Cl1 90.45(4) . .
N1 C1 C2 122.8(4) . .
N1 C1 H1 118.6 . .
C2 C1 H1 118.6 . .
C3 C2 C1 119.7(4) . .
C3 C2 H2 120.1 . .
C1 C2 H2 120.1 . .
C2 C3 C4 118.8(4) . .
C2 C3 H3 120.6 . .
C4 C3 H3 120.6 . .
C3 C4 C12 117.8(4) . .
C3 C4 C5 125.3(4) . .
C12 C4 C5 116.9(4) . .
C6 C5 N3 111.2(4) . .
C6 C5 C4 120.9(4) . .
N3 C5 C4 127.9(4) . .
C5 C6 N4 105.7(4) . .
C5 C6 C7 124.5(4) . .
N4 C6 C7 129.8(4) . .
C11 C7 C8 118.3(4) . .
C11 C7 C6 114.9(4) . .
C8 C7 C6 126.8(4) . .
C9 C8 C7 119.2(4) . .
C9 C8 H8 120.4 . .
C7 C8 H8 120.4 . .
C8 C9 C10 119.6(4) . .
C8 C9 H9 120.2 . .
C10 C9 H9 120.2 . .
N2 C10 C9 122.9(4) . .
N2 C10 H10 118.6 . .
C9 C10 H10 118.6 . .
N2 C11 C7 121.3(4) . .
N2 C11 C12 116.8(3) . .
C7 C11 C12 121.8(4) . .
N1 C12 C4 122.8(4) . .
N1 C12 C11 116.1(3) . .
C4 C12 C11 121.0(4) . .
N3 C13 N4 113.2(4) . .
N3 C13 C14 126.1(4) . .
N4 C13 C14 120.6(4) . .
C15 C14 C13 128.9(5) . .
C15 C14 S1 111.7(4) . .
C13 C14 S1 119.3(4) . .
C14 C15 C16 113.6(5) . .
C14 C15 H15 123.2 . .
C16 C15 H15 123.2 . .
C17 C16 C15 111.3(5) . .
C17 C16 H16 124.3 . .
C15 C16 H16 124.3 . .
C16 C17 S1 113.3(4) . .
C16 C17 Br1 126.4(4) . .
S1 C17 Br1 120.2(3) . .
O1 C18 H18A 109.5 . .
O1 C18 H18B 109.5 . .
H18A C18 H18B 109.5 . .
O1 C18 H18C 109.5 . .
H18A C18 H18C 109.5 . .
H18B C18 H18C 109.5 . .
Ni1 Cl2 Ni1 90.29(4) 2_666 .
C1 N1 C12 118.1(4) . .
C1 N1 Ni1 128.6(3) . .
C12 N1 Ni1 113.3(3) . .
C10 N2 C11 118.7(4) . .
C10 N2 Ni1 128.0(3) . .
C11 N2 Ni1 113.3(3) . .
C13 N3 C5 103.9(4) . .
C13 N4 C6 105.9(4) . .
C13 N4 H4 127.0 . .
C6 N4 H4 127.0 . .
C18 O1 Ni1 124.5(3) . .
C18 O1 H1A 105.9 . .
Ni1 O1 H1A 105.9 . .
C17 S1 C14 90.1(3) . .

loop_
_geom_bond_atom_site_label_1
_geom_bond_atom_site_label_2
_geom_bond_distance
_geom_bond_site_symmetry_2
Ni1 N2 2.056(3) .
Ni1 N1 2.069(3) .
Ni1 O1 2.150(3) .
Ni1 Cl2 2.4013(12) 2_666
Ni1 Cl2 2.4150(12) .
Ni1 Cl1 2.4375(13) .
Br1 C17 1.870(5) .
C1 N1 1.315(5) .
C1 C2 1.397(6) .
C1 H1 0.9300 .
C2 C3 1.370(6) .
C2 H2 0.9300 .
C3 C4 1.398(6) .
C3 H3 0.9300 .
C4 C12 1.402(5) .
C4 C5 1.437(6) .
C5 C6 1.368(6) .
C5 N3 1.373(5) .
C6 N4 1.378(5) .
C6 C7 1.430(6) .
C7 C11 1.407(5) .
C7 C8 1.409(6) .
C8 C9 1.353(6) .
C8 H8 0.9300 .
C9 C10 1.392(6) .
C9 H9 0.9300 .
C10 N2 1.330(5) .
C10 H10 0.9300 .
C11 N2 1.357(5) .
C11 C12 1.451(6) .
C12 N1 1.355(5) .
C13 N3 1.322(6) .
C13 N4 1.359(6) .
C13 C14 1.468(6) .
C14 C15 1.339(7) .
C14 S1 1.721(5) .
C15 C16 1.413(7) .
C15 H15 0.9300 .
C16 C17 1.334(7) .
C16 H16 0.9300 .
C17 S1 1.717(5) .
C18 O1 1.436(6) .
C18 H18A 0.9600 .
C18 H18B 0.9600 .
C18 H18C 0.9600 .
Cl2 Ni1 2.4013(12) 2_666
N4 H4 0.8600 .
O1 H1A 0.8500 .
